data_7021070
loop_
_publ_author_name
'Esteves, Catarina V.'
'Lima, Lu\'is M P'
'Mateus, Pedro'
'Delgado, Rita'
'Brand\~ao, Paula'
'F\'elix, V\'itor'

_publ_section_title
;
 Cyclen derivatives with two trans-methylnitrophenolic pendant arms: a
 structural study of their copper(ii) and zinc(ii) complexes.
;
_journal_issue 17
_journal_name_full 'Dalton transactions (Cambridge, England : 2003)'
_journal_page_first 6149
_journal_page_last 6160
_journal_paper_doi 10.1039/c2dt32363j
_journal_volume 42
_journal_year 2013
_chemical_formula_sum 'C24 H35 N6 O7.5'
_chemical_formula_weight 527.58
_chemical_name_systematic
;
?
;
_space_group_IT_number 114
_symmetry_cell_setting tetragonal
_symmetry_space_group_name_Hall 'P -4 2n'
_symmetry_space_group_name_H-M 'P -4 21 c'
_atom_sites_solution_hydrogens geom
_atom_sites_solution_primary direct
_atom_sites_solution_secondary difmap
_audit_creation_method SHELXL-97
_cell_angle_alpha 90.00
_cell_angle_beta 90.00
_cell_angle_gamma 90.00
_cell_formula_units_Z 8
_cell_length_a 16.7755(5)
_cell_length_b 16.7755(5)
_cell_length_c 17.8638(7)
_cell_measurement_reflns_used 547
_cell_measurement_temperature 150(2)
_cell_measurement_theta_max 29.90
_cell_measurement_theta_min 3.32
_cell_volume 5027.2(3)
_computing_cell_refinement 'Bruker Smart'
_computing_data_collection 'Bruker Smart'
_computing_data_reduction 'Bruker Saint'
_computing_molecular_graphics 'Platon (Spek, 2008)'
_computing_publication_material 'SHELXL-97 (Sheldrick, 1997)'
_computing_structure_refinement 'SHELXL-97 (Sheldrick, 1997)'
_computing_structure_solution 'SHELXS-97 (Sheldrick, 1990)'
_diffrn_ambient_temperature 150(2)
_diffrn_measured_fraction_theta_full 0.999
_diffrn_measured_fraction_theta_max 0.999
_diffrn_measurement_device_type CCD
_diffrn_measurement_method 'omega and phi scans'
_diffrn_radiation_monochromator graphite
_diffrn_radiation_source 'fine-focus sealed tube'
_diffrn_radiation_type MoK\a
_diffrn_radiation_wavelength 0.71073
_diffrn_reflns_av_R_equivalents 0.0413
_diffrn_reflns_av_sigmaI/netI 0.0228
_diffrn_reflns_limit_h_max 22
_diffrn_reflns_limit_h_min -22
_diffrn_reflns_limit_k_max 22
_diffrn_reflns_limit_k_min -22
_diffrn_reflns_limit_l_max 24
_diffrn_reflns_limit_l_min -22
_diffrn_reflns_number 64273
_diffrn_reflns_theta_full 29.14
_diffrn_reflns_theta_max 29.14
_diffrn_reflns_theta_min 2.58
_diffrn_standards_interval_count 0.5
_diffrn_standards_interval_time 60
_exptl_absorpt_coefficient_mu 0.105
_exptl_absorpt_correction_T_max 0.9896
_exptl_absorpt_correction_T_min 0.9753
_exptl_absorpt_correction_type multi-scan
_exptl_crystal_colour colourless
_exptl_crystal_density_diffrn 1.394
_exptl_crystal_density_method 'not measured'
_exptl_crystal_description block
_exptl_crystal_F_000 2248
_exptl_crystal_size_max 0.24
_exptl_crystal_size_mid 0.20
_exptl_crystal_size_min 0.10
_refine_diff_density_max 1.178
_refine_diff_density_min -0.330
_refine_diff_density_rms 0.066
_refine_ls_abs_structure_details 'Flack H D (1983), Acta Cryst. A39, 876-881'
_refine_ls_abs_structure_Flack -0(3)
_refine_ls_extinction_method none
_refine_ls_goodness_of_fit_ref 1.062
_refine_ls_hydrogen_treatment mixed
_refine_ls_matrix_type full
_refine_ls_number_parameters 367
_refine_ls_number_reflns 6773
_refine_ls_number_restraints 0
_refine_ls_restrained_S_all 1.062
_refine_ls_R_factor_all 0.0724
_refine_ls_R_factor_gt 0.0622
_refine_ls_shift/su_max 0.000
_refine_ls_shift/su_mean 0.000
_refine_ls_structure_factor_coef Fsqd
_refine_ls_weighting_details 'w=1/[\s^2^(Fo^2^)+(0.1033P)^2^+2.2512P] where P=(Fo^2^+2Fc^2^)/3'
_refine_ls_weighting_scheme calc
_refine_ls_wR_factor_gt 0.1732
_refine_ls_wR_factor_ref 0.1835
_reflns_number_gt 5881
_reflns_number_total 6773
_reflns_threshold_expression >2sigma(I)
_cod_data_source_file c2dt32363j.txt
_cod_data_source_block cb_do2nph
_cod_depositor_comments
;
The following automatic conversions were performed:

'_symmetry_cell_setting' value 'Tetragonal' changed to 'tetragonal'
according to /home/saulius/struct/CIF-dictionaries/cif_core.dic
dictionary named 'cif_core.dic' version 2.4.2 from
2011-04-26.

'_exptl_absorpt_correction_type' value 'Multi-scan'
changed to 'multi-scan' according to
/home/saulius/struct/CIF-dictionaries/cif_core.dic dictionary named
'cif_core.dic' version 2.4.2 from 2011-04-26.

Automatic conversion script
Id: cif_fix_values 1891 2012-01-12 08:04:46Z andrius 

The following automatic conversions were performed:

'_refine_ls_weighting_scheme' value 'calc
w=1/[\s^2^(Fo^2^)+(0.1033P)^2^+2.2512P] where P=(Fo^2^+2Fc^2^)/3' was
changed to 'calc'. New tag '_refine_ls_weighting_details' was
created. The value of the new tag was set to
'w=1/[\s^2^(Fo^2^)+(0.1033P)^2^+2.2512P] where P=(Fo^2^+2Fc^2^)/3'.

Automatic conversion script
Id: cif_fix_values 3143 2015-03-26 13:38:13Z robertas 
;
_cod_original_sg_symbol_H-M P-42(1)c
_cod_original_formula_sum 'C24 H35 N6 O7.50'
_cod_database_code 7021070

loop_
_symmetry_equiv_pos_as_xyz
'x, y, z'
'-x, -y, z'
'y, -x, -z'
'-y, x, -z'
'-x+1/2, y+1/2, -z+1/2'
'x+1/2, -y+1/2, -z+1/2'
'-y+1/2, -x+1/2, z+1/2'
'y+1/2, x+1/2, z+1/2'

loop_
_atom_site_label
_atom_site_type_symbol
_atom_site_fract_x
_atom_site_fract_y
_atom_site_fract_z
_atom_site_U_iso_or_equiv
_atom_site_adp_type
_atom_site_occupancy
_atom_site_calc_flag
_atom_site_refinement_flags
_atom_site_disorder_assembly
_atom_site_disorder_group
N1 N 0.79543(11) 0.30080(13) 0.18208(12) 0.0320(4) Uani 1 d . . .
C2 C 0.77212(15) 0.38316(15) 0.19573(16) 0.0388(6) Uani 1 d . . .
H2A H 0.7278 0.3980 0.1619 0.047 Uiso 1 calc R . .
H2B H 0.8177 0.4191 0.1854 0.047 Uiso 1 calc R . .
C3 C 0.7457(2) 0.39233(16) 0.27753(17) 0.0462(7) Uani 1 d . . .
H3A H 0.7919 0.3849 0.3113 0.055 Uiso 1 calc R . .
H3B H 0.7238 0.4464 0.2859 0.055 Uiso 1 calc R . .
N4 N 0.68392(19) 0.33141(13) 0.29345(13) 0.0464(6) Uani 1 d . . .
H4 H 0.691(3) 0.291(3) 0.262(2) 0.070(12) Uiso 1 d . . .
C5 C 0.60465(19) 0.34928(17) 0.2607(2) 0.0591(10) Uani 1 d . . .
H5A H 0.6094 0.3921 0.2228 0.071 Uiso 1 calc R . .
H5B H 0.5675 0.3674 0.3002 0.071 Uiso 1 calc R . .
C6 C 0.57283(15) 0.27222(17) 0.22383(19) 0.0438(6) Uani 1 d . . .
H6A H 0.5442 0.2394 0.2613 0.053 Uiso 1 calc R . .
H6B H 0.5354 0.2855 0.1829 0.053 Uiso 1 calc R . .
N7 N 0.64111(11) 0.22847(11) 0.19438(11) 0.0281(4) Uani 1 d . . .
C8 C 0.64503(14) 0.14332(13) 0.21031(12) 0.0288(4) Uani 1 d . . .
H8A H 0.6906 0.1196 0.1830 0.035 Uiso 1 calc R . .
H8B H 0.5956 0.1172 0.1925 0.035 Uiso 1 calc R . .
C9 C 0.65493(14) 0.12814(15) 0.29456(13) 0.0333(5) Uani 1 d . . .
H9A H 0.6055 0.1442 0.3208 0.040 Uiso 1 calc R . .
H9B H 0.6631 0.0704 0.3032 0.040 Uiso 1 calc R . .
N10 N 0.72221(13) 0.17217(12) 0.32570(12) 0.0345(4) Uani 1 d . . .
C11 C 0.7212(4) 0.2304(3) 0.3847(3) 0.0278(10) Uani 0.630(11) d P A 1
H11A H 0.7758 0.2518 0.3914 0.033 Uiso 0.630(11) calc PR A 1
H11B H 0.7055 0.2040 0.4320 0.033 Uiso 0.630(11) calc PR A 1
C12 C 0.6637(3) 0.3000(2) 0.3692(2) 0.0314(12) Uani 0.630(11) d P A 1
H12A H 0.6078 0.2811 0.3704 0.038 Uiso 0.630(11) calc PR A 1
H12B H 0.6703 0.3422 0.4074 0.038 Uiso 0.630(11) calc PR A 1
C11A C 0.6849(8) 0.2209(5) 0.3901(5) 0.0336(19) Uani 0.370(11) d P A 2
H11C H 0.6260 0.2182 0.3883 0.040 Uiso 0.370(11) calc PR A 2
H11D H 0.7032 0.2008 0.4393 0.040 Uiso 0.370(11) calc PR A 2
C12A C 0.7135(5) 0.3049(4) 0.3773(4) 0.033(2) Uani 0.370(11) d P A 2
H12C H 0.7723 0.3074 0.3808 0.040 Uiso 0.370(11) calc PR A 2
H12D H 0.6906 0.3411 0.4155 0.040 Uiso 0.370(11) calc PR A 2
C13 C 0.76014(13) 0.26137(16) 0.11767(14) 0.0339(5) Uani 1 d . . .
H13A H 0.7827 0.2070 0.1136 0.041 Uiso 1 calc R . .
H13B H 0.7752 0.2910 0.0719 0.041 Uiso 1 calc R . .
C14 C 0.66913(13) 0.25521(15) 0.12126(13) 0.0306(5) Uani 1 d . . .
H14A H 0.6456 0.3080 0.1101 0.037 Uiso 1 calc R . .
H14B H 0.6505 0.2174 0.0825 0.037 Uiso 1 calc R . .
C15 C 0.88124(13) 0.28472(19) 0.19025(15) 0.0406(6) Uani 1 d . . .
H15A H 0.8881 0.2277 0.2031 0.049 Uiso 1 calc R . .
H15B H 0.9015 0.3164 0.2330 0.049 Uiso 1 calc R . .
C16 C 0.93267(14) 0.3030(2) 0.12213(15) 0.0418(6) Uani 1 d . . .
C17 C 0.94692(14) 0.24311(18) 0.07103(16) 0.0418(6) Uani 1 d . . .
H17 H 0.9247 0.1917 0.0790 0.050 Uiso 1 calc R . .
C18 C 0.99363(16) 0.25712(19) 0.00782(16) 0.0452(6) Uani 1 d . . .
C19 C 1.02723(17) 0.3325(2) -0.00533(17) 0.0506(8) Uani 1 d . . .
H19 H 1.0583 0.3419 -0.0489 0.061 Uiso 1 calc R . .
C20 C 1.01443(17) 0.3923(2) 0.04586(17) 0.0526(8) Uani 1 d . . .
H20 H 1.0378 0.4432 0.0376 0.063 Uiso 1 calc R . .
C21 C 0.96725(14) 0.37994(19) 0.11052(15) 0.0423(6) Uani 1 d . . .
N22 N 1.00758(14) 0.19332(19) -0.04497(16) 0.0524(6) Uani 1 d . . .
O23 O 0.97049(14) 0.13107(17) -0.03746(18) 0.0670(7) Uani 1 d . . .
O24 O 1.05555(17) 0.20282(19) -0.09711(16) 0.0733(8) Uani 1 d . . .
O25 O 0.95697(13) 0.43705(16) 0.15957(12) 0.0552(6) Uani 1 d . . .
C26 C 0.79733(15) 0.13042(15) 0.32473(17) 0.0400(6) Uani 1 d . . .
H26A H 0.8405 0.1700 0.3314 0.048 Uiso 1 calc R . .
H26B H 0.8042 0.1063 0.2746 0.048 Uiso 1 calc R . .
C27 C 0.80835(15) 0.06533(14) 0.38288(17) 0.0385(6) Uani 1 d . . .
C28 C 0.75071(15) 0.04548(13) 0.43471(15) 0.0358(5) Uani 1 d . . .
H28 H 0.7015 0.0734 0.4351 0.043 Uiso 1 calc R . .
C29 C 0.76412(17) -0.01546(14) 0.48676(16) 0.0403(6) Uani 1 d . . .
C30 C 0.83495(18) -0.05833(15) 0.48725(18) 0.0456(7) Uani 1 d . . .
H30 H 0.8432 -0.1000 0.5224 0.055 Uiso 1 calc R . .
C31 C 0.89319(18) -0.03925(15) 0.43568(19) 0.0466(7) Uani 1 d . . .
H31 H 0.9418 -0.0683 0.4355 0.056 Uiso 1 calc R . .
C32 C 0.88185(15) 0.02251(14) 0.38321(17) 0.0402(6) Uani 1 d . . .
N33 N 0.70375(16) -0.03339(14) 0.54163(16) 0.0492(6) Uani 1 d . . .
O34 O 0.64365(14) 0.00847(13) 0.54487(14) 0.0555(6) Uani 1 d . . .
O35 O 0.71431(19) -0.08938(16) 0.5857(2) 0.0836(10) Uani 1 d . . .
O36 O 0.93770(13) 0.04120(13) 0.33492(16) 0.0565(6) Uani 1 d . . .
H36A H 0.9218 0.0789 0.3078 0.068 Uiso 1 calc R . .
O100 O 0.9301(3) 0.4527(2) 0.3244(3) 0.134(2) Uani 1 d . . .
O200 O 0.9400(4) 0.0841(5) 0.1904(6) 0.114(3) Uani 0.50 d P . .

loop_
_atom_site_aniso_label
_atom_site_aniso_U_11
_atom_site_aniso_U_22
_atom_site_aniso_U_33
_atom_site_aniso_U_23
_atom_site_aniso_U_13
_atom_site_aniso_U_12
N1 0.0195(8) 0.0368(10) 0.0396(9) 0.0101(8) -0.0020(7) -0.0043(7)
C2 0.0309(11) 0.0310(11) 0.0546(15) 0.0145(11) -0.0095(11) -0.0087(9)
C3 0.0624(18) 0.0244(11) 0.0518(15) 0.0017(11) -0.0148(14) -0.0044(11)
N4 0.0798(19) 0.0200(9) 0.0394(11) 0.0012(8) 0.0134(12) 0.0011(10)
C5 0.0470(16) 0.0298(13) 0.101(3) -0.0045(15) 0.0331(18) 0.0031(11)
C6 0.0274(11) 0.0395(13) 0.0644(17) 0.0076(12) 0.0152(12) 0.0020(10)
N7 0.0232(8) 0.0286(9) 0.0325(9) 0.0053(7) 0.0036(7) -0.0013(7)
C8 0.0311(10) 0.0248(9) 0.0306(10) 0.0010(8) -0.0043(8) -0.0057(8)
C9 0.0290(11) 0.0369(12) 0.0339(11) 0.0088(9) -0.0031(9) 0.0013(9)
N10 0.0401(11) 0.0266(9) 0.0368(9) -0.0077(8) -0.0136(9) 0.0149(8)
C11 0.031(2) 0.0253(18) 0.0272(18) -0.0032(14) -0.0019(19) 0.0008(17)
C12 0.032(3) 0.0246(16) 0.0375(19) -0.0014(14) 0.0034(16) 0.0051(15)
C11A 0.043(5) 0.028(3) 0.030(3) 0.002(3) 0.006(4) 0.008(4)
C12A 0.035(5) 0.032(3) 0.032(3) -0.004(2) 0.000(3) 0.005(3)
C13 0.0234(10) 0.0417(12) 0.0365(11) 0.0069(10) 0.0025(9) -0.0058(9)
C14 0.0230(9) 0.0394(12) 0.0294(10) 0.0092(9) -0.0032(8) -0.0055(8)
C15 0.0190(9) 0.0583(16) 0.0444(13) 0.0234(12) -0.0018(9) -0.0023(10)
C16 0.0183(9) 0.0660(17) 0.0412(13) 0.0214(13) -0.0055(9) -0.0063(10)
C17 0.0193(10) 0.0532(15) 0.0529(14) 0.0183(13) -0.0013(10) 0.0000(10)
C18 0.0233(10) 0.0639(17) 0.0485(14) 0.0165(14) -0.0026(10) -0.0021(11)
C19 0.0340(13) 0.077(2) 0.0403(14) 0.0167(14) 0.0024(11) -0.0106(13)
C20 0.0365(14) 0.076(2) 0.0457(15) 0.0166(15) 0.0039(12) -0.0262(14)
C21 0.0242(10) 0.0665(18) 0.0364(12) 0.0102(12) -0.0037(9) -0.0167(11)
N22 0.0309(11) 0.0669(17) 0.0592(15) 0.0091(14) -0.0018(11) 0.0061(11)
O23 0.0441(12) 0.0683(16) 0.0885(19) 0.0041(15) 0.0063(13) 0.0006(11)
O24 0.0647(16) 0.087(2) 0.0681(15) 0.0035(15) 0.0234(13) 0.0003(15)
O25 0.0424(11) 0.0760(15) 0.0473(11) 0.0072(11) 0.0001(9) -0.0366(11)
C26 0.0309(11) 0.0303(11) 0.0588(15) 0.0014(11) -0.0150(11) 0.0043(9)
C27 0.0345(12) 0.0227(9) 0.0582(15) -0.0077(10) -0.0212(11) 0.0064(9)
C28 0.0365(12) 0.0200(9) 0.0508(13) -0.0053(9) -0.0231(11) 0.0064(9)
C29 0.0468(14) 0.0238(10) 0.0503(14) -0.0028(10) -0.0263(12) 0.0053(10)
C30 0.0494(15) 0.0235(10) 0.0638(17) -0.0052(11) -0.0359(14) 0.0085(10)
C31 0.0432(14) 0.0251(11) 0.0716(19) -0.0123(12) -0.0329(14) 0.0146(10)
C32 0.0338(12) 0.0272(11) 0.0595(16) -0.0121(11) -0.0216(12) 0.0080(9)
N33 0.0527(14) 0.0308(10) 0.0641(15) 0.0098(11) -0.0276(13) 0.0015(10)
O34 0.0550(12) 0.0458(11) 0.0658(14) 0.0125(11) -0.0171(11) 0.0092(10)
O35 0.0797(19) 0.0540(15) 0.117(2) 0.0473(16) -0.0133(18) 0.0138(13)
O36 0.0408(11) 0.0467(12) 0.0820(16) -0.0054(11) -0.0139(11) 0.0168(9)
O100 0.145(4) 0.091(2) 0.166(4) -0.061(3) -0.095(3) 0.038(3)
O200 0.065(4) 0.132(7) 0.144(7) 0.054(6) -0.020(4) -0.009(4)

loop_
_atom_type_symbol
_atom_type_description
_atom_type_scat_dispersion_real
_atom_type_scat_dispersion_imag
_atom_type_scat_source
C C 0.0033 0.0016 'International Tables Vol C Tables 4.2.6.8 and 6.1.1.4'
H H 0.0000 0.0000 'International Tables Vol C Tables 4.2.6.8 and 6.1.1.4'
N N 0.0061 0.0033 'International Tables Vol C Tables 4.2.6.8 and 6.1.1.4'
O O 0.0106 0.0060 'International Tables Vol C Tables 4.2.6.8 and 6.1.1.4'

loop_
_geom_angle_atom_site_label_1
_geom_angle_atom_site_label_2
_geom_angle_atom_site_label_3
_geom_angle
C13 N1 C2 117.1(2)
C13 N1 C15 113.2(2)
C2 N1 C15 114.8(2)
N1 C2 C3 109.4(2)
N1 C2 H2A 109.8
C3 C2 H2A 109.8
N1 C2 H2B 109.8
C3 C2 H2B 109.8
H2A C2 H2B 108.2
N4 C3 C2 108.4(2)
N4 C3 H3A 110.0
C2 C3 H3A 110.0
N4 C3 H3B 110.0
C2 C3 H3B 110.0
H3A C3 H3B 108.4
C3 N4 C5 114.3(2)
C3 N4 C12 125.2(3)
C5 N4 C12 103.1(3)
C3 N4 C12A 98.7(4)
C5 N4 C12A 133.4(4)
C12 N4 C12A 31.1(3)
C3 N4 H4 108(3)
C5 N4 H4 91(3)
C12 N4 H4 110(3)
C12A N4 H4 110(3)
N4 C5 C6 108.0(2)
N4 C5 H5A 110.1
C6 C5 H5A 110.1
N4 C5 H5B 110.1
C6 C5 H5B 110.1
H5A C5 H5B 108.4
N7 C6 C5 107.6(2)
N7 C6 H6A 110.2
C5 C6 H6A 110.2
N7 C6 H6B 110.2
C5 C6 H6B 110.2
H6A C6 H6B 108.5
C8 N7 C6 117.25(19)
C8 N7 C14 117.48(19)
C6 N7 C14 114.9(2)
N7 C8 C9 111.02(19)
N7 C8 H8A 109.4
C9 C8 H8A 109.4
N7 C8 H8B 109.4
C9 C8 H8B 109.4
H8A C8 H8B 108.0
N10 C9 C8 111.9(2)
N10 C9 H9A 109.2
C8 C9 H9A 109.2
N10 C9 H9B 109.2
C8 C9 H9B 109.2
H9A C9 H9B 107.9
C11 N10 C26 110.4(3)
C11 N10 C9 128.0(3)
C26 N10 C9 115.18(19)
C11 N10 C11A 24.3(3)
C26 N10 C11A 128.3(5)
C9 N10 C11A 103.8(5)
N10 C11 C12 113.0(4)
N10 C11 H11A 109.0
C12 C11 H11A 109.0
N10 C11 H11B 109.0
C12 C11 H11B 109.0
H11A C11 H11B 107.8
N4 C12 C11 106.8(4)
N4 C12 H12A 110.4
C11 C12 H12A 110.4
N4 C12 H12B 110.4
C11 C12 H12B 110.4
H12A C12 H12B 108.6
C12A C11A N10 104.7(7)
C12A C11A H11C 110.8
N10 C11A H11C 110.8
C12A C11A H11D 110.8
N10 C11A H11D 110.8
H11C C11A H11D 108.9
C11A C12A N4 107.2(6)
C11A C12A H12C 110.3
N4 C12A H12C 110.3
C11A C12A H12D 110.3
N4 C12A H12D 110.3
H12C C12A H12D 108.5
N1 C13 C14 113.8(2)
N1 C13 H13A 108.8
C14 C13 H13A 108.8
N1 C13 H13B 108.8
C14 C13 H13B 108.8
H13A C13 H13B 107.7
N7 C14 C13 112.30(19)
N7 C14 H14A 109.1
C13 C14 H14A 109.1
N7 C14 H14B 109.1
C13 C14 H14B 109.1
H14A C14 H14B 107.9
N1 C15 C16 116.0(2)
N1 C15 H15A 108.3
C16 C15 H15A 108.3
N1 C15 H15B 108.3
C16 C15 H15B 108.3
H15A C15 H15B 107.4
C17 C16 C21 119.4(2)
C17 C16 C15 118.7(3)
C21 C16 C15 121.8(3)
C16 C17 C18 120.7(3)
C16 C17 H17 119.6
C18 C17 H17 119.6
C17 C18 C19 120.9(3)
C17 C18 N22 119.6(3)
C19 C18 N22 119.5(3)
C20 C19 C18 118.9(3)
C20 C19 H19 120.5
C18 C19 H19 120.5
C19 C20 C21 121.5(3)
C19 C20 H20 119.2
C21 C20 H20 119.2
O25 C21 C20 120.8(3)
O25 C21 C16 120.6(2)
C20 C21 C16 118.5(3)
O23 N22 O24 121.4(3)
O23 N22 C18 118.6(3)
O24 N22 C18 120.0(3)
N10 C26 C27 116.6(2)
N10 C26 H26A 108.1
C27 C26 H26A 108.1
N10 C26 H26B 108.1
C27 C26 H26B 108.1
H26A C26 H26B 107.3
C28 C27 C32 118.8(2)
C28 C27 C26 123.2(2)
C32 C27 C26 118.0(3)
C27 C28 C29 120.6(2)
C27 C28 H28 119.7
C29 C28 H28 119.7
C30 C29 C28 121.3(3)
C30 C29 N33 119.3(2)
C28 C29 N33 119.4(2)
C31 C30 C29 118.8(3)
C31 C30 H30 120.6
C29 C30 H30 120.6
C30 C31 C32 121.2(2)
C30 C31 H31 119.4
C32 C31 H31 119.4
O36 C32 C31 121.1(2)
O36 C32 C27 119.6(3)
C31 C32 C27 119.3(3)
O34 N33 O35 121.4(3)
O34 N33 C29 119.3(2)
O35 N33 C29 119.4(3)
C32 O36 H36A 109.5

loop_
_geom_bond_atom_site_label_1
_geom_bond_atom_site_label_2
_geom_bond_distance
N1 C13 1.453(3)
N1 C2 1.457(3)
N1 C15 1.472(3)
C2 C3 1.535(4)
C2 H2A 0.9900
C2 H2B 0.9900
C3 N4 1.483(4)
C3 H3A 0.9900
C3 H3B 0.9900
N4 C5 1.484(5)
N4 C12 1.491(4)
N4 C12A 1.640(7)
N4 H4 0.89(4)
C5 C6 1.546(5)
C5 H5A 0.9900
C5 H5B 0.9900
C6 N7 1.459(3)
C6 H6A 0.9900
C6 H6B 0.9900
N7 C8 1.458(3)
N7 C14 1.459(3)
C8 C9 1.535(3)
C8 H8A 0.9900
C8 H8B 0.9900
C9 N10 1.459(3)
C9 H9A 0.9900
C9 H9B 0.9900
N10 C11 1.437(5)
N10 C26 1.442(3)
N10 C11A 1.544(8)
C11 C12 1.540(7)
C11 H11A 0.9900
C11 H11B 0.9900
C12 H12A 0.9900
C12 H12B 0.9900
C11A C12A 1.505(13)
C11A H11C 0.9900
C11A H11D 0.9900
C12A H12C 0.9900
C12A H12D 0.9900
C13 C14 1.532(3)
C13 H13A 0.9900
C13 H13B 0.9900
C14 H14A 0.9900
C14 H14B 0.9900
C15 C16 1.523(3)
C15 H15A 0.9900
C15 H15B 0.9900
C16 C17 1.379(5)
C16 C21 1.430(4)
C17 C18 1.394(4)
C17 H17 0.9500
C18 C19 1.404(4)
C18 N22 1.445(4)
C19 C20 1.375(5)
C19 H19 0.9500
C20 C21 1.415(4)
C20 H20 0.9500
C21 O25 1.310(4)
N22 O23 1.223(4)
N22 O24 1.241(4)
C26 C27 1.518(4)
C26 H26A 0.9900
C26 H26B 0.9900
C27 C28 1.380(4)
C27 C32 1.427(3)
C28 C29 1.400(3)
C28 H28 0.9500
C29 C30 1.389(4)
C29 N33 1.441(4)
C30 C31 1.380(5)
C30 H30 0.9500
C31 C32 1.410(4)
C31 H31 0.9500
C32 O36 1.312(4)
N33 O34 1.230(3)
N33 O35 1.238(3)
O36 H36A 0.8400
